data_7226567
loop_
_publ_author_name
'Gan\&s, Alexander'
'Xu, Chaojie'
'Guenet, Aur\'elie'
'Kelm, Harald'
'Kyritsakas, Nathalie'
'Planeix, Jean-Marc'
'Kubik, Stefan'
'Hosseini, Mir Wais'

_publ_section_title
;
 Molecular tectonics: homochiral coordination polymers based on
 pyridyl-substituted cyclic tetrapeptides
;
_journal_issue 40
_journal_name_full CrystEngComm
_journal_page_first 7685
_journal_paper_doi 10.1039/C6CE01944G
_journal_volume 18
_journal_year 2016
_chemical_absolute_configuration ad
_chemical_formula_moiety 'C22 H22 N6 O4, 2(C H4 O)'
_chemical_formula_sum 'C24 H30 N6 O6'
_chemical_formula_weight 498.54
_chemical_name_systematic
;
 ?
;
_space_group_crystal_system orthorhombic
_space_group_IT_number 19
_space_group_name_Hall 'P 2ac 2ab'
_space_group_name_H-M_alt 'P 21 21 21'
_symmetry_space_group_name_Hall 'P 2ac 2ab'
_symmetry_space_group_name_H-M 'P 21 21 21'
_atom_sites_solution_hydrogens mixed
_audit_creation_method SHELXL-2013
_audit_update_record
;
2016-04-08 deposited with the CCDC.
2016-09-12 downloaded from the CCDC.
;
_cell_angle_alpha 90
_cell_angle_beta 90
_cell_angle_gamma 90
_cell_formula_units_Z 4
_cell_length_a 8.1558(2)
_cell_length_b 12.8129(3)
_cell_length_c 22.6191(4)
_cell_measurement_reflns_used 3265
_cell_measurement_temperature 150(2)
_cell_measurement_theta_max 62.5680
_cell_measurement_theta_min 3.9050
_cell_volume 2363.68(9)
_computing_cell_refinement
;
CrysAlisPro, Agilent Technologies,
Version 1.171.37.35 (release 13-08-2014 CrysAlis171 .NET)
(compiled Aug 13 2014,18:06:01)
;
_computing_data_collection
;
CrysAlisPro, Agilent Technologies,
Version 1.171.37.35 (release 13-08-2014 CrysAlis171 .NET)
(compiled Aug 13 2014,18:06:01)
;
_computing_data_reduction
;
CrysAlisPro, Agilent Technologies,
Version 1.171.37.35 (release 13-08-2014 CrysAlis171 .NET)
(compiled Aug 13 2014,18:06:01)
;
_computing_structure_refinement 'SHELXL-2013 (Sheldrick, 2013)'
_computing_structure_solution 'SHELXS-2013 (Sheldrick, 2013)'
_diffrn_ambient_temperature 150(2)
_diffrn_detector_area_resol_mean 16.1399
_diffrn_measured_fraction_theta_full 0.879
_diffrn_measured_fraction_theta_max 0.989
_diffrn_measurement_device_type 'Xcalibur, Sapphire3, Gemini ultra'
_diffrn_measurement_method '\w scans'
_diffrn_radiation_type CuK\a
_diffrn_radiation_wavelength 1.54184
_diffrn_reflns_av_R_equivalents 0.0176
_diffrn_reflns_av_unetI/netI 0.0258
_diffrn_reflns_Laue_measured_fraction_full 0.879
_diffrn_reflns_Laue_measured_fraction_max 0.989
_diffrn_reflns_limit_h_max 5
_diffrn_reflns_limit_h_min -9
_diffrn_reflns_limit_k_max 14
_diffrn_reflns_limit_k_min -9
_diffrn_reflns_limit_l_max 15
_diffrn_reflns_limit_l_min -26
_diffrn_reflns_number 5130
_diffrn_reflns_point_group_measured_fraction_full 0.767
_diffrn_reflns_point_group_measured_fraction_max 0.868
_diffrn_reflns_theta_full 67.684
_diffrn_reflns_theta_max 62.522
_diffrn_reflns_theta_min 3.909
_diffrn_source 'sealed X-ray tube'
_exptl_absorpt_coefficient_mu 0.853
_exptl_absorpt_correction_T_max 0.944
_exptl_absorpt_correction_T_min 0.804
_exptl_absorpt_correction_type analytical
_exptl_absorpt_process_details
;
CrysAlisPro, Agilent Technologies,
Version 1.171.37.35 (release 13-08-2014 CrysAlis171 .NET)
(compiled Aug 13 2014,18:06:01)
Analytical numeric absorption correction using a multifaceted crystal
 model based on expressions derived by R.C. Clark & J.S. Reid.
(Clark, R. C. & Reid, J. S. (1995). Acta Cryst. A51, 887-897)
Empirical absorption correction using spherical harmonics,
 implemented in SCALE3 ABSPACK scaling algorithm.
;
_exptl_crystal_colour colourless
_exptl_crystal_density_diffrn 1.401
_exptl_crystal_description rod
_exptl_crystal_F_000 1056
_exptl_crystal_size_max 0.440
_exptl_crystal_size_mid 0.080
_exptl_crystal_size_min 0.080
_refine_diff_density_max 0.480
_refine_diff_density_min -0.311
_refine_diff_density_rms 0.046
_refine_ls_abs_structure_details
;
 Flack x determined using 1104 quotients [(I+)-(I-)]/[(I+)+(I-)]
 (Parsons and Flack (2004), Acta Cryst. A60, s61).
;
_refine_ls_abs_structure_Flack -0.03(10)
_refine_ls_extinction_method none
_refine_ls_goodness_of_fit_ref 1.085
_refine_ls_hydrogen_treatment mixed
_refine_ls_matrix_type full
_refine_ls_number_parameters 335
_refine_ls_number_reflns 3281
_refine_ls_number_restraints 0
_refine_ls_restrained_S_all 1.085
_refine_ls_R_factor_all 0.0399
_refine_ls_R_factor_gt 0.0395
_refine_ls_shift/su_max 0.000
_refine_ls_shift/su_mean 0.000
_refine_ls_structure_factor_coef Fsqd
_refine_ls_weighting_details 'w=1/[\s^2^(Fo^2^)+(0.0546P)^2^+1.3073P] where P=(Fo^2^+2Fc^2^)/3'
_refine_ls_weighting_scheme calc
_refine_ls_wR_factor_gt 0.1051
_refine_ls_wR_factor_ref 0.1055
_reflns_Friedel_coverage 0.522
_reflns_Friedel_fraction_full 0.616
_reflns_Friedel_fraction_max 0.703
_reflns_number_gt 3238
_reflns_number_total 3281
_reflns_threshold_expression 'I > 2\s(I)'
_cod_data_source_file c6ce01944g2.cif
_cod_data_source_block 2
_cod_depositor_comments 'Adding full bibliography for 7226566--7226570.cif.'
_cod_database_code 7226567
_shelx_space_group_comment
;
The symmetry employed for this shelxl refinement is uniquely defined
by the following loop, which should always be used as a source of
symmetry information in preference to the above space-group names.
They are only intended as comments.
;
_shelx_estimated_absorpt_t_min 0.705
_shelx_estimated_absorpt_t_max 0.935
_shelxl_version_number 2013-4

loop_
_space_group_symop_operation_xyz
'x, y, z'
'-x+1/2, -y, z+1/2'
'x+1/2, -y+1/2, -z'
'-x, y+1/2, -z+1/2'

loop_
_atom_site_label
_atom_site_type_symbol
_atom_site_fract_x
_atom_site_fract_y
_atom_site_fract_z
_atom_site_U_iso_or_equiv
_atom_site_adp_type
_atom_site_occupancy
_atom_site_site_symmetry_order
_atom_site_calc_flag
_atom_site_refinement_flags_posn
_atom_site_refinement_flags_adp
N1 N 0.2051(4) 0.1691(2) 0.15229(12) 0.0249(6) Uani 1 1 d . .
C1 C 0.1913(4) 0.2070(3) 0.20802(13) 0.0243(7) Uani 1 1 d . .
O1 O 0.1300(3) 0.29164(18) 0.22088(10) 0.0293(5) Uani 1 1 d . .
C2 C 0.2604(4) 0.1326(3) 0.25459(14) 0.0265(7) Uani 1 1 d . .
H2 H 0.3512 0.0894 0.2378 0.032 Uiso 1 1 calc R U
C3 C 0.1228(5) 0.0627(3) 0.27941(15) 0.0327(8) Uani 1 1 d . .
H3A H 0.0363 0.0508 0.2495 0.039 Uiso 1 1 calc R U
H3B H 0.1666 -0.0055 0.2925 0.039 Uiso 1 1 calc R U
C4 C 0.0575(5) 0.1245(3) 0.33106(16) 0.0381(9) Uani 1 1 d . .
H4A H 0.0012 0.0783 0.3597 0.046 Uiso 1 1 calc R U
H4B H -0.0203 0.1788 0.3176 0.046 Uiso 1 1 calc R U
C5 C 0.2095(5) 0.1734(3) 0.35852(15) 0.0338(8) Uani 1 1 d . .
H5A H 0.1828 0.2402 0.3784 0.041 Uiso 1 1 calc R U
H5B H 0.2613 0.1257 0.3874 0.041 Uiso 1 1 calc R U
N2 N 0.3164(4) 0.1904(2) 0.30693(11) 0.0277(6) Uani 1 1 d . .
C6 C 0.4385(5) 0.2600(3) 0.30736(14) 0.0290(8) Uani 1 1 d . .
O2 O 0.4766(3) 0.3086(2) 0.35263(11) 0.0410(7) Uani 1 1 d . .
C7 C 0.5308(4) 0.2761(3) 0.25065(14) 0.0264(7) Uani 1 1 d . .
C8 C 0.6624(5) 0.2119(3) 0.23773(15) 0.0324(8) Uani 1 1 d . .
H8 H 0.6917 0.1591 0.2653 0.039 Uiso 1 1 calc R U
N3 N 0.7504(4) 0.2213(2) 0.18794(13) 0.0342(7) Uani 1 1 d . .
C9 C 0.7028(4) 0.2944(3) 0.14944(14) 0.0282(7) Uani 1 1 d . .
H9 H 0.7643 0.3016 0.1140 0.034 Uiso 1 1 calc R U
C10 C 0.5690(4) 0.3610(2) 0.15759(14) 0.0230(7) Uani 1 1 d . .
C11 C 0.4858(4) 0.3551(3) 0.21110(14) 0.0244(7) Uani 1 1 d . .
H11 H 0.4010 0.4031 0.2205 0.029 Uiso 1 1 calc R U
N1A N 0.5220(4) 0.4211(2) 0.10861(12) 0.0237(6) Uani 1 1 d . .
C1A C 0.3963(4) 0.4915(2) 0.10545(14) 0.0234(7) Uani 1 1 d . .
O1A O 0.3304(3) 0.53142(18) 0.14833(10) 0.0315(6) Uani 1 1 d . .
C2A C 0.3460(4) 0.5153(3) 0.04111(14) 0.0241(7) Uani 1 1 d . .
H2A H 0.3689 0.4540 0.0150 0.029 Uiso 1 1 calc R U
C3A C 0.4323(4) 0.6134(3) 0.01737(15) 0.0307(8) Uani 1 1 d . .
H3A1 H 0.5423 0.6216 0.0353 0.037 Uiso 1 1 calc R U
H3A2 H 0.4438 0.6104 -0.0262 0.037 Uiso 1 1 calc R U
C4A C 0.3185(5) 0.7026(3) 0.03588(16) 0.0343(8) Uani 1 1 d . .
H4A1 H 0.3346 0.7210 0.0780 0.041 Uiso 1 1 calc R U
H4A2 H 0.3373 0.7655 0.0113 0.041 Uiso 1 1 calc R U
C5A C 0.1485(5) 0.6580(2) 0.02543(15) 0.0282(7) Uani 1 1 d . .
H5A1 H 0.0675 0.6890 0.0529 0.034 Uiso 1 1 calc R U
H5A2 H 0.1122 0.6701 -0.0158 0.034 Uiso 1 1 calc R U
N2A N 0.1713(4) 0.5453(2) 0.03731(12) 0.0240(6) Uani 1 1 d . .
C6A C 0.0428(4) 0.4792(3) 0.03202(14) 0.0249(7) Uani 1 1 d . .
O2A O -0.0964(3) 0.5103(2) 0.02138(12) 0.0352(6) Uani 1 1 d . .
C7A C 0.0798(4) 0.3649(3) 0.04029(14) 0.0236(7) Uani 1 1 d . .
C8A C 0.0692(4) 0.2983(3) -0.00763(14) 0.0274(7) Uani 1 1 d . .
H8A H 0.0362 0.3260 -0.0447 0.033 Uiso 1 1 calc R U
N3A N 0.1037(4) 0.1961(2) -0.00392(12) 0.0270(6) Uani 1 1 d . .
C9A C 0.1470(4) 0.1574(2) 0.04857(14) 0.0254(7) Uani 1 1 d . .
H9A H 0.1731 0.0853 0.0514 0.030 Uiso 1 1 calc R U
C10A C 0.1558(4) 0.2188(2) 0.09973(13) 0.0227(7) Uani 1 1 d . .
C11A C 0.1221(4) 0.3249(2) 0.09525(14) 0.0238(7) Uani 1 1 d . .
H11A H 0.1279 0.3690 0.1290 0.029 Uiso 1 1 calc R U
H1AN H 0.560(5) 0.398(3) 0.0751(19) 0.029 Uiso 1 1 d . U
H1N H 0.239(5) 0.108(3) 0.1478(17) 0.029 Uiso 1 1 d . U
O3 O -0.1648(5) 0.0642(3) 0.10479(16) 0.0639(9) Uani 1 1 d . .
H3 H -0.1300 0.0990 0.1336 0.096 Uiso 1 1 calc R U
C12 C -0.2856(7) -0.0018(4) 0.1234(2) 0.0632(13) Uani 1 1 d . .
H12A H -0.2493 -0.0386 0.1591 0.095 Uiso 1 1 calc R U
H12B H -0.3096 -0.0527 0.0922 0.095 Uiso 1 1 calc R U
H12C H -0.3848 0.0384 0.1323 0.095 Uiso 1 1 calc R U
O4 O 0.2812(3) -0.04459(19) 0.14836(14) 0.0424(7) Uani 1 1 d . .
H4 H 0.3640 -0.0836 0.1481 0.064 Uiso 1 1 calc R U
C13 C 0.1370(5) -0.1066(3) 0.1516(2) 0.0471(10) Uani 1 1 d . .
H13A H 0.1260 -0.1353 0.1916 0.071 Uiso 1 1 calc R U
H13B H 0.1444 -0.1638 0.1230 0.071 Uiso 1 1 calc R U
H13C H 0.0412 -0.0633 0.1425 0.071 Uiso 1 1 calc R U

loop_
_atom_site_aniso_label
_atom_site_aniso_U_11
_atom_site_aniso_U_22
_atom_site_aniso_U_33
_atom_site_aniso_U_23
_atom_site_aniso_U_13
_atom_site_aniso_U_12
N1 0.0405(16) 0.0145(12) 0.0198(13) 0.0006(11) -0.0037(12) 0.0009(12)
C1 0.0315(17) 0.0227(16) 0.0186(15) 0.0002(13) -0.0012(13) -0.0042(15)
O1 0.0408(13) 0.0224(12) 0.0245(11) -0.0031(10) 0.0010(11) -0.0008(11)
C2 0.0355(18) 0.0241(15) 0.0200(15) -0.0011(14) -0.0012(15) -0.0001(15)
C3 0.043(2) 0.0289(18) 0.0261(17) 0.0047(14) -0.0033(17) -0.0072(17)
C4 0.043(2) 0.041(2) 0.0305(18) 0.0000(16) 0.0075(17) -0.0110(18)
C5 0.043(2) 0.0394(19) 0.0185(15) 0.0035(15) 0.0043(15) -0.0079(17)
N2 0.0363(16) 0.0318(15) 0.0149(12) 0.0014(11) -0.0003(12) -0.0065(13)
C6 0.0336(18) 0.0335(18) 0.0200(16) 0.0039(15) -0.0027(15) -0.0040(16)
O2 0.0504(16) 0.0513(16) 0.0212(12) -0.0039(12) -0.0020(11) -0.0187(14)
C7 0.0298(17) 0.0311(16) 0.0182(14) 0.0012(14) -0.0043(14) -0.0085(15)
C8 0.0348(18) 0.0346(18) 0.0277(17) 0.0069(15) -0.0056(15) 0.0025(17)
N3 0.0341(16) 0.0384(17) 0.0301(15) 0.0066(14) -0.0028(14) 0.0056(15)
C9 0.0288(17) 0.0313(17) 0.0244(15) 0.0029(15) -0.0007(14) 0.0004(15)
C10 0.0298(16) 0.0202(15) 0.0191(15) -0.0019(13) -0.0014(14) -0.0040(14)
C11 0.0302(16) 0.0244(15) 0.0186(15) -0.0029(13) 0.0011(13) -0.0012(15)
N1A 0.0316(15) 0.0242(14) 0.0155(13) -0.0007(11) 0.0025(12) 0.0007(12)
C1A 0.0291(17) 0.0190(15) 0.0221(16) -0.0002(13) 0.0013(14) -0.0027(14)
O1A 0.0445(14) 0.0280(12) 0.0219(11) -0.0042(10) 0.0038(11) 0.0069(11)
C2A 0.0310(17) 0.0202(15) 0.0211(15) -0.0011(13) 0.0022(14) 0.0014(14)
C3A 0.0345(18) 0.0316(19) 0.0261(17) 0.0068(14) 0.0003(15) -0.0033(16)
C4A 0.048(2) 0.0194(16) 0.0350(18) 0.0018(15) -0.0003(17) -0.0053(17)
C5A 0.0404(18) 0.0168(15) 0.0273(17) 0.0030(13) 0.0019(16) 0.0050(15)
N2A 0.0327(15) 0.0156(13) 0.0237(13) 0.0014(11) -0.0009(13) 0.0017(12)
C6A 0.0284(18) 0.0257(17) 0.0207(15) -0.0004(14) -0.0013(14) -0.0014(15)
O2A 0.0330(14) 0.0294(13) 0.0432(14) -0.0009(11) -0.0082(12) 0.0018(11)
C7A 0.0266(16) 0.0215(15) 0.0227(16) -0.0006(13) -0.0008(14) -0.0039(13)
C8A 0.0371(18) 0.0244(18) 0.0208(15) 0.0031(14) -0.0028(15) -0.0024(15)
N3A 0.0412(16) 0.0202(14) 0.0196(13) -0.0004(11) -0.0024(12) -0.0028(12)
C9A 0.0360(18) 0.0185(15) 0.0217(16) -0.0023(13) 0.0005(15) -0.0017(15)
C10A 0.0289(16) 0.0213(15) 0.0180(15) -0.0002(13) -0.0007(13) -0.0041(14)
C11A 0.0332(17) 0.0192(15) 0.0190(15) -0.0026(12) -0.0022(14) -0.0040(14)
O3 0.063(2) 0.057(2) 0.072(2) -0.0023(17) 0.023(2) 0.0014(17)
C12 0.066(3) 0.048(3) 0.076(3) -0.003(2) -0.001(3) -0.009(3)
O4 0.0457(15) 0.0247(12) 0.0568(17) 0.0005(13) 0.0002(15) 0.0067(12)
C13 0.050(2) 0.032(2) 0.060(3) -0.011(2) -0.006(2) 0.0045(19)

loop_
_atom_type_symbol
_atom_type_description
_atom_type_scat_dispersion_real
_atom_type_scat_dispersion_imag
_atom_type_scat_source
C C 0.0181 0.0091 'International Tables Vol C Tables 4.2.6.8 and 6.1.1.4'
H H 0.0000 0.0000 'International Tables Vol C Tables 4.2.6.8 and 6.1.1.4'
N N 0.0311 0.0180 'International Tables Vol C Tables 4.2.6.8 and 6.1.1.4'
O O 0.0492 0.0322 'International Tables Vol C Tables 4.2.6.8 and 6.1.1.4'

loop_
_geom_angle_atom_site_label_1
_geom_angle_atom_site_label_2
_geom_angle_atom_site_label_3
_geom_angle
C1 N1 C10A 126.8(3)
C1 N1 H1N 118(3)
C10A N1 H1N 115(3)
O1 C1 N1 124.8(3)
O1 C1 C2 122.5(3)
N1 C1 C2 112.7(3)
N2 C2 C1 110.8(3)
N2 C2 C3 103.0(3)
C1 C2 C3 110.2(3)
N2 C2 H2 110.9
C1 C2 H2 110.9
C3 C2 H2 110.9
C4 C3 C2 103.6(3)
C4 C3 H3A 111.0
C2 C3 H3A 111.0
C4 C3 H3B 111.0
C2 C3 H3B 111.0
H3A C3 H3B 109.0
C3 C4 C5 104.1(3)
C3 C4 H4A 110.9
C5 C4 H4A 110.9
C3 C4 H4B 110.9
C5 C4 H4B 110.9
H4A C4 H4B 108.9
N2 C5 C4 102.7(3)
N2 C5 H5A 111.2
C4 C5 H5A 111.2
N2 C5 H5B 111.2
C4 C5 H5B 111.2
H5A C5 H5B 109.1
C6 N2 C2 125.0(3)
C6 N2 C5 122.3(3)
C2 N2 C5 112.3(3)
O2 C6 N2 121.9(3)
O2 C6 C7 120.8(3)
N2 C6 C7 117.3(3)
C8 C7 C11 119.9(3)
C8 C7 C6 119.2(3)
C11 C7 C6 120.9(3)
N3 C8 C7 122.7(3)
N3 C8 H8 118.7
C7 C8 H8 118.7
C9 N3 C8 117.1(3)
N3 C9 C10 124.6(3)
N3 C9 H9 117.7
C10 C9 H9 117.7
C11 C10 C9 117.6(3)
C11 C10 N1A 125.7(3)
C9 C10 N1A 116.4(3)
C10 C11 C7 117.9(3)
C10 C11 H11 121.1
C7 C11 H11 121.1
C1A N1A C10 127.5(3)
C1A N1A H1AN 116(3)
C10 N1A H1AN 114(3)
O1A C1A N1A 124.4(3)
O1A C1A C2A 123.3(3)
N1A C1A C2A 112.3(3)
N2A C2A C3A 102.0(3)
N2A C2A C1A 111.3(3)
C3A C2A C1A 111.7(3)
N2A C2A H2A 110.5
C3A C2A H2A 110.5
C1A C2A H2A 110.5
C4A C3A C2A 103.7(3)
C4A C3A H3A1 111.0
C2A C3A H3A1 111.0
C4A C3A H3A2 111.0
C2A C3A H3A2 111.0
H3A1 C3A H3A2 109.0
C5A C4A C3A 103.3(3)
C5A C4A H4A1 111.1
C3A C4A H4A1 111.1
C5A C4A H4A2 111.1
C3A C4A H4A2 111.1
H4A1 C4A H4A2 109.1
N2A C5A C4A 103.0(3)
N2A C5A H5A1 111.2
C4A C5A H5A1 111.2
N2A C5A H5A2 111.2
C4A C5A H5A2 111.2
H5A1 C5A H5A2 109.1
C6A N2A C2A 126.0(3)
C6A N2A C5A 119.9(3)
C2A N2A C5A 112.7(3)
O2A C6A N2A 122.0(3)
O2A C6A C7A 121.7(3)
N2A C6A C7A 116.3(3)
C8A C7A C11A 119.3(3)
C8A C7A C6A 119.4(3)
C11A C7A C6A 121.3(3)
N3A C8A C7A 122.7(3)
N3A C8A H8A 118.6
C7A C8A H8A 118.6
C9A N3A C8A 118.3(3)
N3A C9A C10A 122.7(3)
N3A C9A H9A 118.7
C10A C9A H9A 118.7
C11A C10A C9A 118.6(3)
C11A C10A N1 124.1(3)
C9A C10A N1 117.3(3)
C7A C11A C10A 118.4(3)
C7A C11A H11A 120.8
C10A C11A H11A 120.8
C12 O3 H3 109.5
O3 C12 H12A 109.5
O3 C12 H12B 109.5
H12A C12 H12B 109.5
O3 C12 H12C 109.5
H12A C12 H12C 109.5
H12B C12 H12C 109.5
C13 O4 H4 109.5
O4 C13 H13A 109.5
O4 C13 H13B 109.5
H13A C13 H13B 109.5
O4 C13 H13C 109.5
H13A C13 H13C 109.5
H13B C13 H13C 109.5

loop_
_geom_bond_atom_site_label_1
_geom_bond_atom_site_label_2
_geom_bond_distance
N1 C1 1.356(4)
N1 C10A 1.407(4)
N1 H1N 0.83(4)
C1 O1 1.229(4)
C1 C2 1.529(5)
C2 N2 1.469(4)
C2 C3 1.542(5)
C2 H2 1.0000
C3 C4 1.508(5)
C3 H3A 0.9900
C3 H3B 0.9900
C4 C5 1.522(6)
C4 H4A 0.9900
C4 H4B 0.9900
C5 N2 1.473(4)
C5 H5A 0.9900
C5 H5B 0.9900
N2 C6 1.337(5)
C6 O2 1.238(4)
C6 C7 1.502(5)
C7 C8 1.383(5)
C7 C11 1.400(5)
C8 N3 1.340(5)
C8 H8 0.9500
N3 C9 1.337(4)
C9 C10 1.397(5)
C9 H9 0.9500
C10 C11 1.390(5)
C10 N1A 1.403(4)
C11 H11 0.9500
N1A C1A 1.367(4)
N1A H1AN 0.87(4)
C1A O1A 1.221(4)
C1A C2A 1.543(4)
C2A N2A 1.478(5)
C2A C3A 1.538(5)
C2A H2A 1.0000
C3A C4A 1.531(5)
C3A H3A1 0.9900
C3A H3A2 0.9900
C4A C5A 1.518(5)
C4A H4A1 0.9900
C4A H4A2 0.9900
C5A N2A 1.480(4)
C5A H5A1 0.9900
C5A H5A2 0.9900
N2A C6A 1.353(4)
C6A O2A 1.227(4)
C6A C7A 1.506(5)
C7A C8A 1.382(5)
C7A C11A 1.388(5)
C8A N3A 1.342(4)
C8A H8A 0.9500
N3A C9A 1.334(4)
C9A C10A 1.401(4)
C9A H9A 0.9500
C10A C11A 1.391(5)
C11A H11A 0.9500
O3 C12 1.365(6)
O3 H3 0.8400
C12 H12A 0.9800
C12 H12B 0.9800
C12 H12C 0.9800
O4 C13 1.421(5)
O4 H4 0.8400
C13 H13A 0.9800
C13 H13B 0.9800
C13 H13C 0.9800

loop_
_geom_hbond_atom_site_label_D
_geom_hbond_atom_site_label_H
_geom_hbond_atom_site_label_A
_geom_hbond_distance_DH
_geom_hbond_distance_HA
_geom_hbond_distance_DA
_geom_hbond_angle_DHA
_geom_hbond_site_symmetry_A
C8 H8 O1A 0.95 2.56 3.463(4) 160.0 4_645
C11 H11 O1A 0.95 2.39 2.954(4) 117.9 .
C4A H4A1 O2 0.99 2.47 3.316(5) 143.3 4_655
C11A H11A O1 0.95 2.30 2.874(4) 118.0 .
N1A H1AN N3A 0.87(4) 2.04(4) 2.882(4) 162(4) 3
N1 H1N O4 0.83(4) 1.99(4) 2.809(4) 168(4) .
O3 H3 N3 0.84 2.22 2.841(5) 131.1 1_455
O4 H4 O2 0.84 1.90 2.727(4) 169.8 4_645
C13 H13C O3 0.98 2.49 3.459(6) 168.4 .

loop_
_geom_torsion_atom_site_label_1
_geom_torsion_atom_site_label_2
_geom_torsion_atom_site_label_3
_geom_torsion_atom_site_label_4
_geom_torsion
C10A N1 C1 O1 1.1(6)
C10A N1 C1 C2 -179.0(3)
O1 C1 C2 N2 -27.3(5)
N1 C1 C2 N2 152.8(3)
O1 C1 C2 C3 86.0(4)
N1 C1 C2 C3 -93.8(3)
N2 C2 C3 C4 28.6(4)
C1 C2 C3 C4 -89.7(3)
C2 C3 C4 C5 -38.2(4)
C3 C4 C5 N2 32.4(4)
C1 C2 N2 C6 -63.6(4)
C3 C2 N2 C6 178.5(3)
C1 C2 N2 C5 109.2(3)
C3 C2 N2 C5 -8.6(4)
C4 C5 N2 C6 158.5(3)
C4 C5 N2 C2 -14.6(4)
C2 N2 C6 O2 177.7(3)
C5 N2 C6 O2 5.5(5)
C2 N2 C6 C7 -3.3(5)
C5 N2 C6 C7 -175.5(3)
O2 C6 C7 C8 92.2(4)
N2 C6 C7 C8 -86.8(4)
O2 C6 C7 C11 -87.5(4)
N2 C6 C7 C11 93.5(4)
C11 C7 C8 N3 -0.5(5)
C6 C7 C8 N3 179.8(3)
C7 C8 N3 C9 -1.9(5)
C8 N3 C9 C10 0.0(5)
N3 C9 C10 C11 4.1(5)
N3 C9 C10 N1A -170.2(3)
C9 C10 C11 C7 -6.3(5)
N1A C10 C11 C7 167.5(3)
C8 C7 C11 C10 4.7(5)
C6 C7 C11 C10 -175.6(3)
C11 C10 N1A C1A 6.3(5)
C9 C10 N1A C1A -180.0(3)
C10 N1A C1A O1A 18.7(5)
C10 N1A C1A C2A -161.3(3)
O1A C1A C2A N2A -28.2(4)
N1A C1A C2A N2A 151.8(3)
O1A C1A C2A C3A 85.1(4)
N1A C1A C2A C3A -94.9(3)
N2A C2A C3A C4A 31.3(3)
C1A C2A C3A C4A -87.7(3)
C2A C3A C4A C5A -39.8(3)
C3A C4A C5A N2A 31.8(3)
C3A C2A N2A C6A 154.4(3)
C1A C2A N2A C6A -86.3(4)
C3A C2A N2A C5A -11.8(4)
C1A C2A N2A C5A 107.5(3)
C4A C5A N2A C6A -179.7(3)
C4A C5A N2A C2A -12.6(4)
C2A N2A C6A O2A -170.2(3)
C5A N2A C6A O2A -4.9(5)
C2A N2A C6A C7A 10.1(5)
C5A N2A C6A C7A 175.4(3)
O2A C6A C7A C8A 68.7(5)
N2A C6A C7A C8A -111.6(3)
O2A C6A C7A C11A -110.3(4)
N2A C6A C7A C11A 69.4(4)
C11A C7A C8A N3A -2.3(5)
C6A C7A C8A N3A 178.6(3)
C7A C8A N3A C9A 1.2(5)
C8A N3A C9A C10A 0.9(5)
N3A C9A C10A C11A -1.8(5)
N3A C9A C10A N1 -179.2(3)
C1 N1 C10A C11A 16.7(5)
C1 N1 C10A C9A -166.0(3)
C8A C7A C11A C10A 1.3(5)
C6A C7A C11A C10A -179.6(3)
C9A C10A C11A C7A 0.6(5)
N1 C10A C11A C7A 177.9(3)
